data_4517095
loop_
_publ_author_name
'Zhong, Yong-Rui'
'Cao, Man-Li'
'Mo, Hao-Jun'
'Ye, Bao-Hui'

_publ_section_title
;
 Syntheses and Crystal Structures of Metal Complexes with
 2,2&#x2032;-Biimidazole-like Ligand and Chloride: Investigation of
 X&#x2212;H&#x00B7;&#x00B7;&#x00B7;Cl (X = N, O, and C) Hydrogen Bonding
 and Cl&#x2212;\p (imidazolyl) Interactions
;
_journal_issue 7
_journal_name_full 'Crystal Growth &amp; Design'
_journal_page_first 2282
_journal_paper_doi 10.1021/cg700980v
_journal_volume 8
_journal_year 2008
_chemical_formula_sum 'C12 H12 Cl2 N8 Zn'
_chemical_formula_weight 404.56
_space_group_IT_number 94
_space_group_name_Hall 'P 4n 2n'
_space_group_name_H-M_alt 'P 42 21 2'
_symmetry_cell_setting tetragonal
_symmetry_space_group_name_H-M 'P 42 21 2'
_atom_sites_solution_hydrogens geom
_atom_sites_solution_primary direct
_atom_sites_solution_secondary difmap
_audit_creation_method SHELXL-97
_cell_angle_alpha 90.00
_cell_angle_beta 90.00
_cell_angle_gamma 90.00
_cell_formula_units_Z 4
_cell_length_a 11.0868(7)
_cell_length_b 11.0868(7)
_cell_length_c 12.7783(15)
_cell_measurement_reflns_used 6056
_cell_measurement_temperature 100(2)
_cell_measurement_theta_max 27.1
_cell_measurement_theta_min 2.15
_cell_volume 1570.7(2)
_computing_structure_refinement 'SHELXL-97 (Sheldrick, 1997)'
_computing_structure_solution 'SHELXS-97 (Sheldrick, 1990)'
_diffrn_ambient_temperature 293(2)
_diffrn_measured_fraction_theta_full 0.973
_diffrn_measured_fraction_theta_max 0.973
_diffrn_measurement_device_type 'phi and omega scans'
_diffrn_radiation_monochromator graphite
_diffrn_radiation_source 'fine-focus sealed tube'
_diffrn_radiation_type MoK\a
_diffrn_radiation_wavelength 0.71073
_diffrn_reflns_av_R_equivalents 0.0239
_diffrn_reflns_av_sigmaI/netI 0.0268
_diffrn_reflns_limit_h_max 12
_diffrn_reflns_limit_h_min -13
_diffrn_reflns_limit_k_max 13
_diffrn_reflns_limit_k_min -10
_diffrn_reflns_limit_l_max 15
_diffrn_reflns_limit_l_min -10
_diffrn_reflns_number 6056
_diffrn_reflns_theta_full 25.98
_diffrn_reflns_theta_max 25.98
_diffrn_reflns_theta_min 2.43
_diffrn_standards_decay_% negligible
_exptl_absorpt_coefficient_mu 1.915
_exptl_absorpt_correction_T_max 0.5147
_exptl_absorpt_correction_T_min 0.4539
_exptl_absorpt_correction_type multi-scan
_exptl_crystal_colour colourless
_exptl_crystal_density_diffrn 1.711
_exptl_crystal_density_method 'not measured'
_exptl_crystal_description block
_exptl_crystal_F_000 816
_exptl_crystal_size_max 0.49
_exptl_crystal_size_mid 0.41
_exptl_crystal_size_min 0.40
_refine_diff_density_max 0.749
_refine_diff_density_min -0.230
_refine_diff_density_rms
;0.078 

#===========================================END

data_complex_4

_audit_creation_method             
 
loop_ 
 _geom_bond_atom_site_label_1 
 _geom_bond_atom_site_label_2 
 _geom_bond_distance 
 _geom_bond_site_symmetry_2 
 _geom_bond_publ_flag 
Ni1 N5 2.094(2) . ? 
Ni1 N9 2.111(2) . ? 
Ni1 N10 2.112(2) 2_657 ? 
Ni1 N1 2.121(2) . ? 
Ni1 N3 2.125(2) . ? 
Ni1 N7 2.128(2) . ? 
N1 C7 1.315(3) . ? 
N1 C1 1.390(3) . ? 
N2 C7 1.359(3) . ? 
N2 C6 1.375(3) . ? 
N2 H2A 0.8600 . ? 
N3 C8 1.312(3) . ? 
N3 C14 1.384(3) . ? 
N4 C8 1.342(3) . ? 
N4 C9 1.369(4) . ? 
N4 H4A 0.8600 . ? 
N5 C21 1.312(3) . ? 
N5 C15 1.384(3) . ? 
N6 C21 1.350(3) . ? 
N6 C20 1.386(3) . ? 
N6 H6A 0.8600 . ? 
N7 C22 1.314(3) . ? 
N7 C28 1.390(3) . ? 
N8 C22 1.344(3) . ? 
N8 C23 1.371(3) . ? 
N8 H8A 0.8600 . ? 
N9 C35 1.330(3) . ? 
N9 C29 1.387(3) . ? 
N10 C35 1.337(3) . ? 
N10 C34 1.373(3) . ? 
N10 Ni1 2.112(2) 2_657 ? 
C1 C2 1.372(4) . ? 
C1 C6 1.391(4) . ? 
C2 C3 1.380(4) . ? 
C2 H2B 0.9300 . ? 
C3 C4 1.389(4) . ? 
C3 H3A 0.9300 . ? 
C4 C5 1.355(4) . ? 
C4 H4B 0.9300 . ? 
C5 C6 1.384(4) . ? 
C5 H5A 0.9300 . ? 
C7 C8 1.438(4) . ? 
C9 C10 1.389(4) . ? 
C9 C14 1.392(4) . ? 
C10 C11 1.382(5) . ? 
C10 H10B 0.9300 . ? 
C11 C12 1.394(5) . ? 
C11 H11A 0.9300 . ? 
C12 C13 1.371(4) . ? 
C12 H12A 0.9300 . ? 
C13 C14 1.385(4) . ? 
C13 H13A 0.9300 . ? 
C15 C16 1.381(4) . ? 
C15 C20 1.386(4) . ? 
C16 C17 1.377(3) . ? 
C16 H16A 0.9300 . ? 
C17 C18 1.390(4) . ? 
C17 H17A 0.9300 . ? 
C18 C19 1.353(4) . ? 
C18 H18A 0.9300 . ? 
C19 C20 1.395(3) . ? 
C19 H19A 0.9300 . ? 
C21 C22 1.449(4) . ? 
C23 C28 1.389(4) . ? 
C23 C24 1.392(4) . ? 
C24 C25 1.367(4) . ? 
C24 H24A 0.9300 . ? 
C25 C26 1.389(4) . ? 
C25 H25A 0.9300 . ? 
C26 C27 1.385(4) . ? 
C26 H26A 0.9300 . ? 
C27 C28 1.393(3) . ? 
C27 H27A 0.9300 . ? 
C29 C30 1.385(3) . ? 
C29 C34 1.416(3) . ? 
C30 C31 1.359(3) . ? 
C30 H30A 0.9300 . ? 
C31 C32 1.396(3) . ? 
C31 H31A 0.9300 . ? 
C32 C33 1.372(3) . ? 
C32 H32A 0.9300 . ? 
C33 C34 1.391(3) . ? 
C33 H33A 0.9300 . ? 
C35 C35 1.423(4) 2_657 ? 
 
loop_ 
 _geom_angle_atom_site_label_1 
 _geom_angle_atom_site_label_2 
 _geom_angle_atom_site_label_3 
 _geom_angle 
 _geom_angle_site_symmetry_1 
 _geom_angle_site_symmetry_3 
 _geom_angle_publ_flag 
N5 Ni1 N9 90.57(8) . . ? 
N5 Ni1 N10 169.37(9) . 2_657 ? 
N9 Ni1 N10 83.26(7) . 2_657 ? 
N5 Ni1 N1 90.33(8) . . ? 
N9 Ni1 N1 173.34(10) . . ? 
N10 Ni1 N1 96.81(8) 2_657 . ? 
N5 Ni1 N3 98.22(9) . . ? 
N9 Ni1 N3 94.30(9) . . ? 
N10 Ni1 N3 90.90(8) 2_657 . ? 
N1 Ni1 N3 79.04(10) . . ? 
N5 Ni1 N7 79.20(9) . . ? 
N9 Ni1 N7 91.47(9) . . ? 
N10 Ni1 N7 92.26(9) 2_657 . ? 
N1 Ni1 N7 95.18(9) . . ? 
N3 Ni1 N7 173.71(9) . . ? 
C7 N1 C1 104.8(3) . . ? 
C7 N1 Ni1 111.3(2) . . ? 
C1 N1 Ni1 143.2(2) . . ? 
C7 N2 C6 106.3(3) . . ? 
C7 N2 H2A 126.9 . . ? 
C6 N2 H2A 126.9 . . ? 
C8 N3 C14 104.7(3) . . ? 
C8 N3 Ni1 111.9(2) . . ? 
C14 N3 Ni1 142.2(2) . . ? 
C8 N4 C9 106.5(3) . . ? 
C8 N4 H4A 126.8 . . ? 
C9 N4 H4A 126.8 . . ? 
C21 N5 C15 105.0(2) . . ? 
C21 N5 Ni1 112.6(2) . . ? 
C15 N5 Ni1 142.3(2) . . ? 
C21 N6 C20 106.4(3) . . ? 
C21 N6 H6A 126.8 . . ? 
C20 N6 H6A 126.8 . . ? 
C22 N7 C28 104.3(3) . . ? 
C22 N7 Ni1 111.6(2) . . ? 
C28 N7 Ni1 144.1(2) . . ? 
C22 N8 C23 107.1(3) . . ? 
C22 N8 H8A 126.5 . . ? 
C23 N8 H8A 126.5 . . ? 
C35 N9 C29 102.9(2) . . ? 
C35 N9 Ni1 107.27(16) . . ? 
C29 N9 Ni1 149.51(17) . . ? 
C35 N10 C34 102.9(2) . . ? 
C35 N10 Ni1 106.63(17) . 2_657 ? 
C34 N10 Ni1 148.59(17) . 2_657 ? 
C2 C1 N1 130.9(3) . . ? 
C2 C1 C6 119.7(3) . . ? 
N1 C1 C6 109.4(3) . . ? 
C1 C2 C3 118.3(3) . . ? 
C1 C2 H2B 120.8 . . ? 
C3 C2 H2B 120.8 . . ? 
C2 C3 C4 120.6(4) . . ? 
C2 C3 H3A 119.7 . . ? 
C4 C3 H3A 119.7 . . ? 
C5 C4 C3 122.3(4) . . ? 
C5 C4 H4B 118.8 . . ? 
C3 C4 H4B 118.8 . . ? 
C4 C5 C6 116.5(4) . . ? 
C4 C5 H5A 121.8 . . ? 
C6 C5 H5A 121.8 . . ? 
N2 C6 C5 131.3(3) . . ? 
N2 C6 C1 106.2(3) . . ? 
C5 C6 C1 122.6(4) . . ? 
N1 C7 N2 113.3(3) . . ? 
N1 C7 C8 119.1(3) . . ? 
N2 C7 C8 127.5(3) . . ? 
N3 C8 N4 113.7(3) . . ? 
N3 C8 C7 118.1(3) . . ? 
N4 C8 C7 128.1(3) . . ? 
N4 C9 C10 131.5(4) . . ? 
N4 C9 C14 106.1(3) . . ? 
C10 C9 C14 122.4(4) . . ? 
C11 C10 C9 116.0(4) . . ? 
C11 C10 H10B 122.0 . . ? 
C9 C10 H10B 122.0 . . ? 
C10 C11 C12 121.8(4) . . ? 
C10 C11 H11A 119.1 . . ? 
C12 C11 H11A 119.1 . . ? 
C13 C12 C11 121.6(4) . . ? 
C13 C12 H12A 119.2 . . ? 
C11 C12 H12A 119.2 . . ? 
C12 C13 C14 117.5(4) . . ? 
C12 C13 H13A 121.2 . . ? 
C14 C13 H13A 121.2 . . ? 
C13 C14 N3 130.4(4) . . ? 
C13 C14 C9 120.6(4) . . ? 
N3 C14 C9 109.0(3) . . ? 
C16 C15 N5 130.0(3) . . ? 
C16 C15 C20 120.2(3) . . ? 
N5 C15 C20 109.7(3) . . ? 
C17 C16 C15 117.4(3) . . ? 
C17 C16 H16A 121.3 . . ? 
C15 C16 H16A 121.3 . . ? 
C16 C17 C18 121.5(3) . . ? 
C16 C17 H17A 119.2 . . ? 
C18 C17 H17A 119.2 . . ? 
C19 C18 C17 121.9(3) . . ? 
C19 C18 H18A 119.0 . . ? 
C17 C18 H18A 119.0 . . ? 
C18 C19 C20 116.6(3) . . ? 
C18 C19 H19A 121.7 . . ? 
C20 C19 H19A 121.7 . . ? 
N6 C20 C15 105.5(3) . . ? 
N6 C20 C19 132.3(3) . . ? 
C15 C20 C19 122.2(3) . . ? 
N5 C21 N6 113.3(3) . . ? 
N5 C21 C22 118.4(3) . . ? 
N6 C21 C22 128.3(3) . . ? 
N7 C22 N8 113.5(3) . . ? 
N7 C22 C21 118.1(3) . . ? 
N8 C22 C21 128.5(3) . . ? 
N8 C23 C28 105.4(3) . . ? 
N8 C23 C24 131.6(4) . . ? 
C28 C23 C24 123.0(3) . . ? 
C25 C24 C23 116.3(3) . . ? 
C25 C24 H24A 121.8 . . ? 
C23 C24 H24A 121.8 . . ? 
C24 C25 C26 121.8(3) . . ? 
C24 C25 H25A 119.1 . . ? 
C26 C25 H25A 119.1 . . ? 
C27 C26 C25 121.8(3) . . ? 
C27 C26 H26A 119.1 . . ? 
C25 C26 H26A 119.1 . . ? 
C26 C27 C28 117.3(3) . . ? 
C26 C27 H27A 121.3 . . ? 
C28 C27 H27A 121.3 . . ? 
C23 C28 C27 119.7(3) . . ? 
C23 C28 N7 109.7(3) . . ? 
C27 C28 N7 130.5(3) . . ? 
C30 C29 N9 131.4(2) . . ? 
C30 C29 C34 120.7(3) . . ? 
N9 C29 C34 107.9(2) . . ? 
C31 C30 C29 118.5(3) . . ? 
C31 C30 H30A 120.8 . . ? 
C29 C30 H30A 120.8 . . ? 
C30 C31 C32 121.3(3) . . ? 
C30 C31 H31A 119.4 . . ? 
C32 C31 H31A 119.4 . . ? 
C33 C32 C31 121.4(3) . . ? 
C33 C32 H32A 119.3 . . ? 
C31 C32 H32A 119.3 . . ? 
C32 C33 C34 118.1(3) . . ? 
C32 C33 H33A 120.9 . . ? 
C34 C33 H33A 120.9 . . ? 
N10 C34 C33 131.4(2) . . ? 
N10 C34 C29 108.7(2) . . ? 
C33 C34 C29 119.9(2) . . ? 
N9 C35 N10 117.6(2) . . ? 
N9 C35 C35 121.0(3) . 2_657 ? 
N10 C35 C35 121.4(3) . 2_657 ? 
 
loop_ 
 _geom_torsion_atom_site_label_1 
 _geom_torsion_atom_site_label_2 
 _geom_torsion_atom_site_label_3 
 _geom_torsion_atom_site_label_4 
 _geom_torsion 
 _geom_torsion_site_symmetry_1 
 _geom_torsion_site_symmetry_2 
 _geom_torsion_site_symmetry_3 
 _geom_torsion_site_symmetry_4 
 _geom_torsion_publ_flag 
N5 Ni1 N1 C7 95.64(19) . . . . ? 
N9 Ni1 N1 C7 -2.1(8) . . . . ? 
N10 Ni1 N1 C7 -92.26(18) 2_657 . . . ? 
N3 Ni1 N1 C7 -2.67(18) . . . . ? 
N7 Ni1 N1 C7 174.83(18) . . . . ? 
N5 Ni1 N1 C1 -73.7(3) . . . . ? 
N9 Ni1 N1 C1 -171.4(6) . . . . ? 
N10 Ni1 N1 C1 98.4(3) 2_657 . . . ? 
N3 Ni1 N1 C1 -172.0(3) . . . . ? 
N7 Ni1 N1 C1 5.5(3) . . . . ? 
N5 Ni1 N3 C8 -90.26(19) . . . . ? 
N9 Ni1 N3 C8 178.54(19) . . . . ? 
N10 Ni1 N3 C8 95.23(19) 2_657 . . . ? 
N1 Ni1 N3 C8 -1.53(18) . . . . ? 
N7 Ni1 N3 C8 -24.9(9) . . . . ? 
N5 Ni1 N3 C14 104.5(3) . . . . ? 
N9 Ni1 N3 C14 13.3(3) . . . . ? 
N10 Ni1 N3 C14 -70.0(3) 2_657 . . . ? 
N1 Ni1 N3 C14 -166.7(3) . . . . ? 
N7 Ni1 N3 C14 169.9(7) . . . . ? 
N9 Ni1 N5 C21 -88.3(2) . . . . ? 
N10 Ni1 N5 C21 -33.9(6) 2_657 . . . ? 
N1 Ni1 N5 C21 98.3(2) . . . . ? 
N3 Ni1 N5 C21 177.3(2) . . . . ? 
N7 Ni1 N5 C21 3.13(19) . . . . ? 
N9 Ni1 N5 C15 86.3(3) . . . . ? 
N10 Ni1 N5 C15 140.6(4) 2_657 . . . ? 
N1 Ni1 N5 C15 -87.1(3) . . . . ? 
N3 Ni1 N5 C15 -8.1(3) . . . . ? 
N7 Ni1 N5 C15 177.7(3) . . . . ? 
N5 Ni1 N7 C22 -2.53(19) . . . . ? 
N9 Ni1 N7 C22 87.8(2) . . . . ? 
N10 Ni1 N7 C22 171.1(2) 2_657 . . . ? 
N1 Ni1 N7 C22 -91.9(2) . . . . ? 
N3 Ni1 N7 C22 -68.8(8) . . . . ? 
N5 Ni1 N7 C28 178.5(3) . . . . ? 
N9 Ni1 N7 C28 -91.2(3) . . . . ? 
N10 Ni1 N7 C28 -7.9(3) 2_657 . . . ? 
N1 Ni1 N7 C28 89.1(3) . . . . ? 
N3 Ni1 N7 C28 112.2(8) . . . . ? 
N5 Ni1 N9 C35 167.56(18) . . . . ? 
N10 Ni1 N9 C35 -3.76(18) 2_657 . . . ? 
N1 Ni1 N9 C35 -94.7(7) . . . . ? 
N3 Ni1 N9 C35 -94.15(18) . . . . ? 
N7 Ni1 N9 C35 88.35(18) . . . . ? 
N5 Ni1 N9 C29 -4.5(4) . . . . ? 
N10 Ni1 N9 C29 -175.8(4) 2_657 . . . ? 
N1 Ni1 N9 C29 93.2(8) . . . . ? 
N3 Ni1 N9 C29 93.8(4) . . . . ? 
N7 Ni1 N9 C29 -83.7(4) . . . . ? 
C7 N1 C1 C2 -179.0(3) . . . . ? 
Ni1 N1 C1 C2 -9.3(5) . . . . ? 
C7 N1 C1 C6 -0.3(3) . . . . ? 
Ni1 N1 C1 C6 169.4(2) . . . . ? 
N1 C1 C2 C3 177.7(3) . . . . ? 
C6 C1 C2 C3 -0.8(4) . . . . ? 
C1 C2 C3 C4 0.4(5) . . . . ? 
C2 C3 C4 C5 0.3(6) . . . . ? 
C3 C4 C5 C6 -0.5(6) . . . . ? 
C7 N2 C6 C5 178.1(3) . . . . ? 
C7 N2 C6 C1 -0.5(3) . . . . ? 
C4 C5 C6 N2 -178.3(3) . . . . ? 
C4 C5 C6 C1 0.1(5) . . . . ? 
C2 C1 C6 N2 179.3(2) . . . . ? 
N1 C1 C6 N2 0.5(3) . . . . ? 
C2 C1 C6 C5 0.6(4) . . . . ? 
N1 C1 C6 C5 -178.2(3) . . . . ? 
C1 N1 C7 N2 0.0(3) . . . . ? 
Ni1 N1 C7 N2 -173.39(17) . . . . ? 
C1 N1 C7 C8 179.9(2) . . . . ? 
Ni1 N1 C7 C8 6.5(3) . . . . ? 
C6 N2 C7 N1 0.3(3) . . . . ? 
C6 N2 C7 C8 -179.5(3) . . . . ? 
C14 N3 C8 N4 -0.9(3) . . . . ? 
Ni1 N3 C8 N4 -171.55(17) . . . . ? 
C14 N3 C8 C7 176.1(2) . . . . ? 
Ni1 N3 C8 C7 5.4(3) . . . . ? 
C9 N4 C8 N3 1.0(3) . . . . ? 
C9 N4 C8 C7 -175.6(3) . . . . ? 
N1 C7 C8 N3 -8.4(4) . . . . ? 
N2 C7 C8 N3 171.4(3) . . . . ? 
N1 C7 C8 N4 168.1(3) . . . . ? 
N2 C7 C8 N4 -12.1(5) . . . . ? 
C8 N4 C9 C10 176.0(3) . . . . ? 
C8 N4 C9 C14 -0.7(3) . . . . ? 
N4 C9 C10 C11 -177.4(3) . . . . ? 
C14 C9 C10 C11 -1.2(5) . . . . ? 
C9 C10 C11 C12 -0.9(6) . . . . ? 
C10 C11 C12 C13 1.5(6) . . . . ? 
C11 C12 C13 C14 0.0(6) . . . . ? 
C12 C13 C14 N3 177.5(3) . . . . ? 
C12 C13 C14 C9 -2.1(5) . . . . ? 
C8 N3 C14 C13 -179.2(3) . . . . ? 
Ni1 N3 C14 C13 -13.4(5) . . . . ? 
C8 N3 C14 C9 0.4(3) . . . . ? 
Ni1 N3 C14 C9 166.2(2) . . . . ? 
N4 C9 C14 C13 179.9(3) . . . . ? 
C10 C9 C14 C13 2.8(5) . . . . ? 
N4 C9 C14 N3 0.2(3) . . . . ? 
C10 C9 C14 N3 -176.9(3) . . . . ? 
C21 N5 C15 C16 179.4(3) . . . . ? 
Ni1 N5 C15 C16 4.6(5) . . . . ? 
C21 N5 C15 C20 -0.7(3) . . . . ? 
Ni1 N5 C15 C20 -175.5(2) . . . . ? 
N5 C15 C16 C17 177.7(3) . . . . ? 
C20 C15 C16 C17 -2.2(4) . . . . ? 
C15 C16 C17 C18 1.4(5) . . . . ? 
C16 C17 C18 C19 0.0(5) . . . . ? 
C17 C18 C19 C20 -0.5(5) . . . . ? 
C21 N6 C20 C15 -0.7(3) . . . . ? 
C21 N6 C20 C19 178.3(3) . . . . ? 
C16 C15 C20 N6 -179.2(2) . . . . ? 
N5 C15 C20 N6 0.9(3) . . . . ? 
C16 C15 C20 C19 1.7(4) . . . . ? 
N5 C15 C20 C19 -178.2(3) . . . . ? 
C18 C19 C20 N6 -179.1(3) . . . . ? 
C18 C19 C20 C15 -0.3(5) . . . . ? 
C15 N5 C21 N6 0.2(3) . . . . ? 
Ni1 N5 C21 N6 176.82(17) . . . . ? 
C15 N5 C21 C22 -179.9(2) . . . . ? 
Ni1 N5 C21 C22 -3.3(3) . . . . ? 
C20 N6 C21 N5 0.3(3) . . . . ? 
C20 N6 C21 C22 -179.6(3) . . . . ? 
C28 N7 C22 N8 -0.8(3) . . . . ? 
Ni1 N7 C22 N8 179.76(18) . . . . ? 
C28 N7 C22 C21 -179.0(2) . . . . ? 
Ni1 N7 C22 C21 1.6(3) . . . . ? 
C23 N8 C22 N7 0.1(4) . . . . ? 
C23 N8 C22 C21 178.0(3) . . . . ? 
N5 C21 C22 N7 1.1(4) . . . . ? 
N6 C21 C22 N7 -179.0(3) . . . . ? 
N5 C21 C22 N8 -176.7(3) . . . . ? 
N6 C21 C22 N8 3.2(5) . . . . ? 
C22 N8 C23 C28 0.7(3) . . . . ? 
C22 N8 C23 C24 -179.2(3) . . . . ? 
N8 C23 C24 C25 -179.1(3) . . . . ? 
C28 C23 C24 C25 1.1(5) . . . . ? 
C23 C24 C25 C26 -0.1(6) . . . . ? 
C24 C25 C26 C27 -0.5(6) . . . . ? 
C25 C26 C27 C28 0.3(5) . . . . ? 
N8 C23 C28 C27 178.8(3) . . . . ? 
C24 C23 C28 C27 -1.4(5) . . . . ? 
N8 C23 C28 N7 -1.2(3) . . . . ? 
C24 C23 C28 N7 178.6(3) . . . . ? 
C26 C27 C28 C23 0.7(5) . . . . ? 
C26 C27 C28 N7 -179.4(3) . . . . ? 
C22 N7 C28 C23 1.3(3) . . . . ? 
Ni1 N7 C28 C23 -179.7(2) . . . . ? 
C22 N7 C28 C27 -178.7(3) . . . . ? 
Ni1 N7 C28 C27 0.3(5) . . . . ? 
C35 N9 C29 C30 -178.1(3) . . . . ? 
Ni1 N9 C29 C30 -5.8(6) . . . . ? 
C35 N9 C29 C34 0.1(3) . . . . ? 
Ni1 N9 C29 C34 172.3(3) . . . . ? 
N9 C29 C30 C31 178.1(3) . . . . ? 
C34 C29 C30 C31 0.1(4) . . . . ? 
C29 C30 C31 C32 0.5(5) . . . . ? 
C30 C31 C32 C33 -1.1(5) . . . . ? 
C31 C32 C33 C34 1.0(5) . . . . ? 
C35 N10 C34 C33 178.2(3) . . . . ? 
Ni1 N10 C34 C33 18.3(6) 2_657 . . . ? 
C35 N10 C34 C29 -0.1(3) . . . . ? 
Ni1 N10 C34 C29 -160.0(3) 2_657 . . . ? 
C32 C33 C34 N10 -178.5(3) . . . . ? 
C32 C33 C34 C29 -0.4(4) . . . . ? 
C30 C29 C34 N10 178.4(2) . . . . ? 
N9 C29 C34 N10 0.0(3) . . . . ? 
C30 C29 C34 C33 -0.1(4) . . . . ? 
N9 C29 C34 C33 -178.5(3) . . . . ? 
C29 N9 C35 N10 -0.1(3) . . . . ? 
Ni1 N9 C35 N10 -176.0(2) . . . . ? 
C29 N9 C35 C35 176.83(14) . . . 2_657 ? 
Ni1 N9 C35 C35 0.94(18) . . . 2_657 ? 
C34 N10 C35 N9 0.1(3) . . . . ? 
Ni1 N10 C35 N9 169.39(19) 2_657 . . . ? 
C34 N10 C35 C35 -176.82(14) . . . 2_657 ? 
Ni1 N10 C35 C35 -7.56(19) 2_657 . . 2_657 ? 
 
loop_ 
 _geom_hbond_atom_site_label_D 
 _geom_hbond_atom_site_label_H 
 _geom_hbond_atom_site_label_A 
 _geom_hbond_distance_DH 
 _geom_hbond_distance_HA 
 _geom_hbond_distance_DA 
 _geom_hbond_angle_DHA 
 _geom_hbond_site_symmetry_A 
N2 H2A Cl1  0.86 2.30 3.125(3) 162.1 . 
N4 H4A Cl1  0.86 2.41 3.218(3) 156.4 . 
N6 H6A Cl1  0.86 2.38 3.181(3) 156.1 3_445 
N8 H8A Cl1  0.86 2.29 3.104(2) 157.8 3_445 
 
_diffrn_measured_fraction_theta_max    0.987 
_diffrn_reflns_theta_full              26.00 
_diffrn_measured_fraction_theta_full   0.987 
_refine_diff_density_max    0.766 
_refine_diff_density_min   -0.357 
_refine_diff_density_rms    0.047 
;
_refine_ls_abs_structure_details 'Flack H D (1983), Acta Cryst. A39, 876-881'
_refine_ls_abs_structure_Flack 0.018(13)
_refine_ls_extinction_method none
_refine_ls_goodness_of_fit_ref 1.006
_refine_ls_hydrogen_treatment mixed
_refine_ls_matrix_type full
_refine_ls_number_parameters 130
_refine_ls_number_reflns 1518
_refine_ls_number_restraints 0
_refine_ls_restrained_S_all 1.006
_refine_ls_R_factor_all 0.0266
_refine_ls_R_factor_gt 0.0253
_refine_ls_shift/su_max 0.002
_refine_ls_shift/su_mean 0.000
_refine_ls_structure_factor_coef Fsqd
_refine_ls_weighting_details 'calc w=1/[\s^2^(Fo^2^)+(0.0500P)^2^+0.0000P] where P=(Fo^2^+2Fc^2^)/3'
_refine_ls_weighting_scheme calc
_refine_ls_wR_factor_gt 0.0679
_refine_ls_wR_factor_ref 0.0686
_reflns_number_gt 1445
_reflns_number_total 1518
_reflns_threshold_expression >2sigma(I)
_cod_data_source_file cg700980v-file003.cif
_cod_data_source_block complex_3
_cod_depositor_comments
;
The following automatic conversions were performed:

data item '_symmetry_cell_setting' value 'Tetragonal' was changed to
'tetragonal' in accordance with the
/home/saulius/struct/COD-crude-data/automatic-downloads/DataCite-retrospective/ACS/depositions/lib/dictionaries/cif_core.dic
dictionary named 'cif_core.dic' version 2.4.2 last updated on
2011-04-26.

Automatic conversion script
Id: cif_fix_values 6909 2019-04-08 15:41:33Z antanas 
;
_cod_original_sg_symbol_H-M P4(2)2(1)2
_cod_database_code 4517095

loop_
_symmetry_equiv_pos_as_xyz
'x, y, z'
'-x, -y, z'
'-y+1/2, x+1/2, z+1/2'
'y+1/2, -x+1/2, z+1/2'
'-x+1/2, y+1/2, -z+1/2'
'x+1/2, -y+1/2, -z+1/2'
'y, x, -z'
'-y, -x, -z'

loop_
_atom_site_label
_atom_site_type_symbol
_atom_site_fract_x
_atom_site_fract_y
_atom_site_fract_z
_atom_site_U_iso_or_equiv
_atom_site_adp_type
_atom_site_occupancy
_atom_site_symmetry_multiplicity
_atom_site_calc_flag
_atom_site_refinement_flags
Zn1 Zn 0.851497(19) 0.851497(19) 1.0000 0.01346(13) Uani 1 2 d S
Cl2 Cl 0.70599(4) 0.70599(4) 1.0000 0.01960(18) Uani 1 2 d S
C4 C 0.92634(19) 0.86810(18) 0.78776(19) 0.0122(5) Uani 1 1 d .
C3 C 0.81863(19) 0.94149(19) 0.78552(18) 0.0130(5) Uani 1 1 d .
N3 N 0.99730(17) 0.82911(16) 0.70906(16) 0.0139(4) Uani 1 1 d .
N2 N 0.75939(17) 0.99049(16) 0.70302(17) 0.0149(4) Uani 1 1 d .
N4 N 0.96960(16) 0.83118(17) 0.87945(15) 0.0131(4) Uani 1 1 d .
C1 C 0.6655(2) 1.0374(2) 0.8480(2) 0.0161(5) Uani 1 1 d .
C5 C 1.0898(2) 0.7640(2) 0.75286(19) 0.0148(5) Uani 1 1 d .
C2 C 0.66253(19) 1.0517(2) 0.74248(19) 0.0163(5) Uani 1 1 d .
C6 C 1.07219(19) 0.7663(2) 0.85788(19) 0.0149(5) Uani 1 1 d .
N1 N 0.76426(15) 0.96780(16) 0.87560(16) 0.0143(4) Uani 1 1 d .
H5A H 1.153(2) 0.733(2) 0.711(2) 0.011(6) Uiso 1 1 d .
H2A H 0.607(2) 1.097(2) 0.693(2) 0.020(7) Uiso 1 1 d .
H6A H 1.115(2) 0.735(3) 0.909(2) 0.025(7) Uiso 1 1 d .
H3A H 0.987(3) 0.844(3) 0.643(3) 0.034(8) Uiso 1 1 d .
H1A H 0.618(2) 1.065(2) 0.893(2) 0.015(7) Uiso 1 1 d .
H2B H 0.781(2) 0.983(3) 0.643(2) 0.029(8) Uiso 1 1 d .
Cl1 Cl 0.85251(4) 0.85251(4) 0.5000 0.01703(19) Uani 1 2 d S

loop_
_atom_site_aniso_label
_atom_site_aniso_U_11
_atom_site_aniso_U_22
_atom_site_aniso_U_33
_atom_site_aniso_U_23
_atom_site_aniso_U_13
_atom_site_aniso_U_12
Zn1 0.01581(15) 0.01581(15) 0.0088(2) -0.00142(13) 0.00142(13) -0.00148(11)
Cl2 0.0233(2) 0.0233(2) 0.0122(4) 0.0020(3) -0.0020(3) -0.0087(3)
C4 0.0148(10) 0.0125(10) 0.0093(12) -0.0013(9) -0.0001(9) -0.0043(7)
C3 0.0147(11) 0.0122(10) 0.0121(13) 0.0011(9) -0.0012(9) -0.0031(8)
N3 0.0164(9) 0.0176(9) 0.0076(10) -0.0017(8) 0.0010(8) 0.0005(7)
N2 0.0190(10) 0.0167(9) 0.0091(11) 0.0017(9) -0.0009(8) 0.0006(7)
N4 0.0137(9) 0.0147(9) 0.0110(10) 0.0007(8) 0.0017(7) -0.0005(7)
C1 0.0149(11) 0.0180(12) 0.0153(14) -0.0021(9) 0.0035(10) 0.0024(9)
C5 0.0141(11) 0.0169(11) 0.0135(12) -0.0017(9) 0.0012(9) 0.0014(8)
C2 0.0151(10) 0.0153(11) 0.0186(13) 0.0004(10) 0.0001(10) 0.0036(8)
C6 0.0129(11) 0.0165(11) 0.0152(13) 0.0020(9) -0.0015(10) 0.0000(8)
N1 0.0134(9) 0.0167(10) 0.0127(11) -0.0014(7) 0.0008(8) -0.0012(7)
Cl1 0.0212(2) 0.0212(2) 0.0088(4) -0.0001(3) 0.0001(3) 0.0020(2)

loop_
_atom_type_symbol
_atom_type_description
_atom_type_scat_dispersion_real
_atom_type_scat_dispersion_imag
_atom_type_scat_source
C C 0.0033 0.0016 'International Tables Vol C Tables 4.2.6.8 and 6.1.1.4'
H H 0.0000 0.0000 'International Tables Vol C Tables 4.2.6.8 and 6.1.1.4'
N N 0.0061 0.0033 'International Tables Vol C Tables 4.2.6.8 and 6.1.1.4'
Cl Cl 0.1484 0.1585 'International Tables Vol C Tables 4.2.6.8 and 6.1.1.4'
Zn Zn 0.2839 1.4301 'International Tables Vol C Tables 4.2.6.8 and 6.1.1.4'

loop_
_geom_angle_atom_site_label_1
_geom_angle_atom_site_label_2
_geom_angle_atom_site_label_3
_geom_angle
_geom_angle_site_symmetry_1
_geom_angle_site_symmetry_3
N4 Zn1 N4 135.72(10) 7_557 .
N4 Zn1 N1 78.83(7) 7_557 7_557
N4 Zn1 N1 96.76(7) . 7_557
N4 Zn1 N1 96.76(7) 7_557 .
N4 Zn1 N1 78.83(7) . .
N1 Zn1 N1 168.45(9) 7_557 .
N4 Zn1 Cl2 112.14(5) 7_557 .
N4 Zn1 Cl2 112.14(5) . .
N1 Zn1 Cl2 95.78(5) 7_557 .
N1 Zn1 Cl2 95.78(5) . .
N4 C4 N3 110.36(18) . .
N4 C4 C3 119.23(19) . .
N3 C4 C3 130.4(2) . .
N1 C3 N2 111.4(2) . .
N1 C3 C4 118.71(19) . .
N2 C3 C4 129.9(2) . .
C4 N3 C5 107.5(2) . .
C4 N3 H3A 126(2) . .
C5 N3 H3A 126(2) . .
C3 N2 C2 107.0(2) . .
C3 N2 H2B 124(2) . .
C2 N2 H2B 129(2) . .
C4 N4 C6 106.42(19) . .
C4 N4 Zn1 113.62(14) . .
C6 N4 Zn1 137.99(16) . .
C2 C1 N1 109.7(2) . .
C2 C1 H1A 128.7(18) . .
N1 C1 H1A 121.6(18) . .
C6 C5 N3 106.6(2) . .
C6 C5 H5A 132.6(16) . .
N3 C5 H5A 120.6(17) . .
C1 C2 N2 106.8(2) . .
C1 C2 H2A 133.7(15) . .
N2 C2 H2A 119.4(15) . .
C5 C6 N4 109.1(2) . .
C5 C6 H6A 130.5(18) . .
N4 C6 H6A 120.3(18) . .
C3 N1 C1 105.0(2) . .
C3 N1 Zn1 106.78(14) . .
C1 N1 Zn1 146.50(16) . .

loop_
_geom_bond_atom_site_label_1
_geom_bond_atom_site_label_2
_geom_bond_distance
_geom_bond_site_symmetry_2
Zn1 N4 2.0342(19) 7_557
Zn1 N4 2.0342(19) .
Zn1 N1 2.2639(19) 7_557
Zn1 N1 2.2639(19) .
Zn1 Cl2 2.2814(8) .
C4 N4 1.331(3) .
C4 N3 1.348(3) .
C4 C3 1.445(3) .
C3 N1 1.332(3) .
C3 N2 1.356(3) .
N3 C5 1.373(3) .
N3 H3A 0.87(3) .
N2 C2 1.367(3) .
N2 H2B 0.81(3) .
N4 C6 1.373(3) .
C1 C2 1.358(3) .
C1 N1 1.385(3) .
C1 H1A 0.84(3) .
C5 C6 1.356(3) .
C5 H5A 0.95(2) .
C2 H2A 1.01(3) .
C6 H6A 0.89(3) .

loop_
_geom_hbond_atom_site_label_D
_geom_hbond_atom_site_label_H
_geom_hbond_atom_site_label_A
_geom_hbond_distance_DH
_geom_hbond_distance_HA
_geom_hbond_distance_DA
_geom_hbond_angle_DHA
N2 H2B Cl1 0.81(3) 2.46(3) 3.184(2) 149(3)
N3 H3A Cl1 0.87(3) 2.36(3) 3.127(2) 147(3)

loop_
_geom_torsion_atom_site_label_1
_geom_torsion_atom_site_label_2
_geom_torsion_atom_site_label_3
_geom_torsion_atom_site_label_4
_geom_torsion
_geom_torsion_site_symmetry_1
N4 C4 C3 N1 -1.5(3) .
N3 C4 C3 N1 180.0(2) .
N4 C4 C3 N2 179.0(2) .
N3 C4 C3 N2 0.4(4) .
N4 C4 N3 C5 0.2(2) .
C3 C4 N3 C5 178.9(2) .
N1 C3 N2 C2 0.3(2) .
C4 C3 N2 C2 179.8(2) .
N3 C4 N4 C6 0.1(2) .
C3 C4 N4 C6 -178.76(18) .
N3 C4 N4 Zn1 -166.92(14) .
C3 C4 N4 Zn1 14.2(2) .
N4 Zn1 N4 C4 -102.82(15) 7_557
N1 Zn1 N4 C4 176.25(14) 7_557
N1 Zn1 N4 C4 -14.57(15) .
Cl2 Zn1 N4 C4 77.18(15) .
N4 Zn1 N4 C6 96.0(2) 7_557
N1 Zn1 N4 C6 15.0(2) 7_557
N1 Zn1 N4 C6 -175.8(2) .
Cl2 Zn1 N4 C6 -84.0(2) .
C4 N3 C5 C6 -0.4(3) .
N1 C1 C2 N2 0.3(3) .
C3 N2 C2 C1 -0.4(3) .
N3 C5 C6 N4 0.4(3) .
C4 N4 C6 C5 -0.3(2) .
Zn1 N4 C6 C5 161.74(18) .
N2 C3 N1 C1 -0.1(2) .
C4 C3 N1 C1 -179.70(18) .
N2 C3 N1 Zn1 169.31(14) .
C4 C3 N1 Zn1 -10.3(2) .
C2 C1 N1 C3 -0.1(2) .
C2 C1 N1 Zn1 -161.5(2) .
N4 Zn1 N1 C3 148.62(13) 7_557
N4 Zn1 N1 C3 13.26(14) .
N1 Zn1 N1 C3 81.78(13) 7_557
Cl2 Zn1 N1 C3 -98.22(13) .
N4 Zn1 N1 C1 -50.2(3) 7_557
N4 Zn1 N1 C1 174.5(3) .
N1 Zn1 N1 C1 -117.0(3) 7_557
Cl2 Zn1 N1 C1 63.0(3) .
